data_7231661
loop_
_publ_author_name
'P\'erez-Ben\'itez, Aar\'on'
'Bern\`es, Sylvain'

_publ_section_title
;
 Does the compound hexaaqua-zinc(ii)bis(hydrogensulfate)dihydrate,
 [Zn(H2O)6](HSO4&#x00B7;H2O)2, really exist?
;
_journal_issue 61
_journal_name_full 'RSC Advances'
_journal_page_first 34921
_journal_paper_doi 10.1039/C8RA05162C
_journal_volume 8
_journal_year 2018
_chemical_formula_moiety 'H12 O6 Zn, 2(O4 S), 2(H4 N)'
_chemical_formula_sum 'H20 N2 O14 S2 Zn'
_chemical_formula_weight 401.67
_chemical_name_systematic 'zinc ammonium sulfate hexahydrate'
_space_group_crystal_system monoclinic
_space_group_IT_number 14
_space_group_name_Hall '-P 2ybc'
_space_group_name_H-M_alt 'P 1 21/c 1'
_symmetry_space_group_name_Hall '-P 2ybc'
_symmetry_space_group_name_H-M 'P 1 21/c 1'
_atom_sites_solution_hydrogens difmap
_atom_sites_solution_primary direct
_atom_sites_solution_secondary difmap
_audit_creation_date 2018-05-22
_audit_creation_method SHELXL-2018/3
_audit_update_record
;
2018-06-08 deposited with the CCDC.
2018-10-02 downloaded from the CCDC.
;
_cell_angle_alpha 90
_cell_angle_beta 106.810(3)
_cell_angle_gamma 90
_cell_formula_units_Z 2
_cell_length_a 6.2425(2)
_cell_length_b 12.5020(4)
_cell_length_c 9.2298(3)
_cell_measurement_reflns_used 55576
_cell_measurement_temperature 295(1)
_cell_measurement_theta_max 36.65
_cell_measurement_theta_min 2.57
_cell_volume 689.55(4)
_computing_cell_refinement X-AREA
_computing_data_collection 'X-AREA (Stoe & Cie, 2015)'
_computing_data_reduction X-AREA
_computing_molecular_graphics 'XP in SHELXTL-Plus (Sheldrick, 2008) and Mercury (Macrae et al., 2008)'
_computing_publication_material 'PublCif (Westrip, 2010)'
_computing_structure_refinement 'SHELXL-2018/3 (Sheldrick, 2018)'
_computing_structure_solution 'SHELXT-2018/2 (Sheldrick, 2015a)'
_diffrn_ambient_environment air
_diffrn_ambient_temperature 295(1)
_diffrn_detector 'Reverse-biased silicon diode array'
_diffrn_detector_area_resol_mean 5.81
_diffrn_detector_type 'Dectris Pilatus 100K R'
_diffrn_measured_fraction_theta_full 0.999
_diffrn_measured_fraction_theta_max 0.994
_diffrn_measurement_details
;
3580 frames, 25-35 s/frame, 0.5 deg./frame, detector distance = 40 mm
;
_diffrn_measurement_device 'Eulerian four-circle diffractometer'
_diffrn_measurement_device_type 'Stoe Stadivari'
_diffrn_measurement_method '\w scans'
_diffrn_measurement_specimen_support Mitegen
_diffrn_radiation_collimation '0.6 mm diameter'
_diffrn_radiation_monochromator 'Graded multilayer mirror'
_diffrn_radiation_polarisn_norm -90
_diffrn_radiation_probe x-ray
_diffrn_radiation_type AgK\a
_diffrn_radiation_wavelength 0.56083
_diffrn_reflns_av_R_equivalents 0.0287
_diffrn_reflns_av_unetI/netI 0.0144
_diffrn_reflns_Laue_measured_fraction_full 0.999
_diffrn_reflns_Laue_measured_fraction_max 0.994
_diffrn_reflns_limit_h_max 13
_diffrn_reflns_limit_h_min -13
_diffrn_reflns_limit_k_max 26
_diffrn_reflns_limit_k_min -24
_diffrn_reflns_limit_l_max 19
_diffrn_reflns_limit_l_min -19
_diffrn_reflns_number 66179
_diffrn_reflns_point_group_measured_fraction_full 0.999
_diffrn_reflns_point_group_measured_fraction_max 0.994
_diffrn_reflns_theta_full 19.664
_diffrn_reflns_theta_max 36.992
_diffrn_reflns_theta_min 2.571
_diffrn_source 'Sealed X-ray tube'
_diffrn_source_current 0.600
_diffrn_source_power 0.039
_diffrn_source_type 'Axo Astix-f Microfocus source'
_diffrn_source_voltage 65
_exptl_absorpt_coefficient_mu 1.130
_exptl_absorpt_correction_T_max 1.0000
_exptl_absorpt_correction_T_min 0.6282
_exptl_absorpt_correction_type multi-scan
_exptl_absorpt_process_details 'X-AREA (Stoe & Cie, 2015)'
_exptl_crystal_colour colourless
_exptl_crystal_density_diffrn 1.935
_exptl_crystal_description prism
_exptl_crystal_F_000 416
_exptl_crystal_recrystallization_method 'Re-crystallisation from solvent: water'
_exptl_crystal_size_max 0.400
_exptl_crystal_size_mid 0.300
_exptl_crystal_size_min 0.250
_refine_diff_density_max 0.568
_refine_diff_density_min -0.714
_refine_diff_density_rms 0.068
_refine_ls_extinction_coef 0.062(4)
_refine_ls_extinction_expression Fc^*^=kFc[1+0.001xFc^2^\l^3^/sin(2\q)]^-1/4^
_refine_ls_extinction_method 'SHELXL-2018/3 (Sheldrick 2018)'
_refine_ls_goodness_of_fit_ref 1.016
_refine_ls_hydrogen_treatment refall
_refine_ls_matrix_type full
_refine_ls_number_constraints 0
_refine_ls_number_parameters 129
_refine_ls_number_reflns 7096
_refine_ls_number_restraints 0
_refine_ls_restrained_S_all 1.016
_refine_ls_R_factor_all 0.0352
_refine_ls_R_factor_gt 0.0242
_refine_ls_shift/su_max 0.002
_refine_ls_shift/su_mean 0.000
_refine_ls_structure_factor_coef Fsqd
_refine_ls_weighting_details 'w=1/[\s^2^(Fo^2^)+(0.0443P)^2^] where P=(Fo^2^+2Fc^2^)/3'
_refine_ls_weighting_scheme calc
_refine_ls_wR_factor_gt 0.0695
_refine_ls_wR_factor_ref 0.0736
_reflns_Friedel_coverage 0.000
_reflns_number_gt 5405
_reflns_number_total 7096
_reflns_threshold_expression 'I > 2\s(I)'
_cod_data_source_file c8ra05162c2.cif
_cod_data_source_block Zn_Tutton
_cod_database_code 7231661
_shelx_shelxl_version_number 2018/3
_shelx_estimated_absorpt_t_min 0.661
_shelx_estimated_absorpt_t_max 0.765

loop_
_space_group_symop_operation_xyz
'x, y, z'
'-x, y+1/2, -z+1/2'
'-x, -y, -z'
'x, -y-1/2, z-1/2'

loop_
_atom_site_label
_atom_site_type_symbol
_atom_site_fract_x
_atom_site_fract_y
_atom_site_fract_z
_atom_site_U_iso_or_equiv
_atom_site_adp_type
_atom_site_occupancy
_atom_site_site_symmetry_order
_atom_site_calc_flag
_atom_site_refinement_flags_posn
_atom_site_refinement_flags_occupancy
Zn1 Zn 0.500000 0.500000 0.000000 0.02022(3) Uani 1 2 d S P
O1 O 0.46578(9) 0.38855(4) 0.16326(6) 0.02803(8) Uani 1 1 d . .
H1A H 0.484(3) 0.3286(12) 0.1399(19) 0.047(4) Uiso 1 1 d . .
H1B H 0.539(2) 0.3988(10) 0.2517(17) 0.037(3) Uiso 1 1 d . .
O2 O 0.66609(9) 0.60842(4) 0.17080(6) 0.02855(8) Uani 1 1 d . .
H2A H 0.784(3) 0.5864(14) 0.208(2) 0.059(4) Uiso 1 1 d . .
H2B H 0.602(3) 0.6209(11) 0.2381(18) 0.041(3) Uiso 1 1 d . .
O3 O 0.19905(8) 0.56788(4) -0.00068(6) 0.02637(8) Uani 1 1 d . .
H3A H 0.152(3) 0.5646(12) 0.0718(19) 0.050(4) Uiso 1 1 d . .
H3B H 0.173(2) 0.6328(11) -0.0310(17) 0.040(3) Uiso 1 1 d . .
N1 N 0.14292(12) 0.34780(6) 0.36629(8) 0.03140(10) Uani 1 1 d . .
H1 H 0.117(3) 0.3000(15) 0.293(2) 0.062(5) Uiso 1 1 d . .
H2 H 0.057(4) 0.3359(18) 0.423(3) 0.093(7) Uiso 1 1 d . .
H3 H 0.142(3) 0.4168(13) 0.336(2) 0.056(4) Uiso 1 1 d . .
H4 H 0.275(3) 0.3478(14) 0.428(2) 0.054(4) Uiso 1 1 d . .
S1 S 0.23987(2) 0.63701(2) 0.40738(2) 0.02085(3) Uani 1 1 d . .
O4 O 0.12319(8) 0.56710(4) 0.27982(5) 0.02794(8) Uani 1 1 d . .
O5 O 0.45074(9) 0.67691(4) 0.38467(7) 0.03153(9) Uani 1 1 d . .
O6 O 0.09071(10) 0.72805(4) 0.41209(8) 0.03424(11) Uani 1 1 d . .
O7 O 0.28409(13) 0.57632(6) 0.54817(7) 0.04262(14) Uani 1 1 d . .

loop_
_atom_site_aniso_label
_atom_site_aniso_U_11
_atom_site_aniso_U_22
_atom_site_aniso_U_33
_atom_site_aniso_U_23
_atom_site_aniso_U_13
_atom_site_aniso_U_12
Zn1 0.02079(4) 0.02124(4) 0.01848(4) -0.00116(2) 0.00542(3) 0.00072(2)
O1 0.0363(2) 0.02588(18) 0.02258(16) 0.00216(14) 0.00953(15) 0.00136(16)
O2 0.02495(17) 0.0336(2) 0.02552(18) -0.00844(16) 0.00487(14) -0.00094(15)
O3 0.02579(17) 0.02577(18) 0.03009(19) 0.00232(14) 0.01208(15) 0.00307(13)
N1 0.0309(2) 0.0336(3) 0.0317(3) -0.0001(2) 0.0122(2) -0.00121(19)
S1 0.02218(5) 0.02173(5) 0.01821(5) -0.00269(4) 0.00518(4) -0.00191(4)
O4 0.0306(2) 0.0295(2) 0.02264(16) -0.00807(14) 0.00603(14) -0.00499(16)
O5 0.02482(18) 0.0302(2) 0.0414(3) -0.00404(18) 0.01254(17) -0.00467(15)
O6 0.0301(2) 0.0276(2) 0.0463(3) -0.0093(2) 0.0131(2) 0.00178(16)
O7 0.0552(4) 0.0469(3) 0.02123(19) 0.0068(2) 0.0039(2) -0.0068(3)

loop_
_atom_type_symbol
_atom_type_description
_atom_type_scat_dispersion_real
_atom_type_scat_dispersion_imag
_atom_type_scat_source
O O 0.0056 0.0036 'International Tables Vol C Tables 4.2.6.8 and 6.1.1.4'
H H 0.0000 0.0000 'International Tables Vol C Tables 4.2.6.8 and 6.1.1.4'
N N 0.0030 0.0019 'International Tables Vol C Tables 4.2.6.8 and 6.1.1.4'
S S 0.0826 0.0763 'International Tables Vol C Tables 4.2.6.8 and 6.1.1.4'
Zn Zn 0.3242 0.9375 'International Tables Vol C Tables 4.2.6.8 and 6.1.1.4'

loop_
_exptl_crystal_face_index_h
_exptl_crystal_face_index_k
_exptl_crystal_face_index_l
_exptl_crystal_face_perp_dist
1 1 -5 0.0900
3 -1 -4 0.1100
0 -1 2 0.1000
-1 -3 1 0.1110
1 6 0 0.1100
-2 7 1 0.1090
3 -5 -1 0.1520

loop_
_geom_angle_atom_site_label_1
_geom_angle_atom_site_label_2
_geom_angle_atom_site_label_3
_geom_angle
_geom_angle_site_symmetry_1
_geom_angle_site_symmetry_3
O3 Zn1 O3 180.0 . 3_665
O3 Zn1 O1 90.37(2) . 3_665
O3 Zn1 O1 89.63(2) 3_665 3_665
O3 Zn1 O1 89.63(2) . .
O3 Zn1 O1 90.37(2) 3_665 .
O1 Zn1 O1 180.00(3) 3_665 .
O3 Zn1 O2 89.33(2) . .
O3 Zn1 O2 90.67(2) 3_665 .
O1 Zn1 O2 88.86(2) 3_665 .
O1 Zn1 O2 91.15(2) . .
O3 Zn1 O2 90.67(2) . 3_665
O3 Zn1 O2 89.32(2) 3_665 3_665
O1 Zn1 O2 91.14(2) 3_665 3_665
O1 Zn1 O2 88.85(2) . 3_665
O2 Zn1 O2 180.0 . 3_665
Zn1 O1 H1A 112.1(12) . .
Zn1 O1 H1B 117.8(9) . .
H1A O1 H1B 109.5(15) . .
Zn1 O2 H2A 107.8(14) . .
Zn1 O2 H2B 115.6(10) . .
H2A O2 H2B 109.3(17) . .
Zn1 O3 H3A 121.8(12) . .
Zn1 O3 H3B 118.5(10) . .
H3A O3 H3B 103.8(14) . .
H1 N1 H2 110.0(19) . .
H1 N1 H3 114.9(15) . .
H2 N1 H3 113.7(18) . .
H1 N1 H4 115.9(16) . .
H2 N1 H4 104(2) . .
H3 N1 H4 97.2(16) . .
O7 S1 O4 108.92(4) . .
O7 S1 O5 110.77(4) . .
O4 S1 O5 109.91(3) . .
O7 S1 O6 109.40(4) . .
O4 S1 O6 108.00(3) . .
O5 S1 O6 109.79(3) . .

loop_
_geom_bond_atom_site_label_1
_geom_bond_atom_site_label_2
_geom_bond_distance
_geom_bond_site_symmetry_2
Zn1 O3 2.0598(5) .
Zn1 O3 2.0598(5) 3_665
Zn1 O1 2.1080(5) 3_665
Zn1 O1 2.1080(5) .
Zn1 O2 2.1100(5) .
Zn1 O2 2.1101(5) 3_665
O1 H1A 0.797(16) .
O1 H1B 0.822(15) .
O2 H2A 0.77(2) .
O2 H2B 0.847(15) .
O3 H3A 0.805(17) .
O3 H3B 0.859(13) .
N1 H1 0.884(19) .
N1 H2 0.86(2) .
N1 H3 0.907(17) .
N1 H4 0.854(19) .
S1 O7 1.4605(6) .
S1 O4 1.4780(5) .
S1 O5 1.4782(5) .
S1 O6 1.4790(5) .

loop_
_geom_hbond_atom_site_label_D
_geom_hbond_atom_site_label_H
_geom_hbond_atom_site_label_A
_geom_hbond_distance_DH
_geom_hbond_distance_HA
_geom_hbond_distance_DA
_geom_hbond_angle_DHA
_geom_hbond_site_symmetry_A
_geom_hbond_publ_flag
O1 H1A O5 0.797(16) 1.966(16) 2.7571(8) 171.3(17) 2_645 yes
O1 H1B O7 0.822(15) 1.884(15) 2.7054(8) 177.6(14) 3_666 yes
O2 H2A O4 0.77(2) 2.04(2) 2.7858(7) 163.0(17) 1_655 yes
O2 H2B O5 0.847(15) 1.986(15) 2.8234(8) 169.9(13) . yes
O3 H3A O4 0.805(17) 1.980(17) 2.7634(7) 164.1(16) . yes
O3 H3B O6 0.859(13) 1.846(14) 2.7018(7) 173.8(14) 4_575 yes
N1 H1 O6 0.884(19) 2.155(19) 2.9669(10) 152.5(16) 2_545 yes
N1 H2 O6 0.86(2) 2.15(2) 2.9893(9) 164(2) 3_566 yes
N1 H3 O4 0.907(17) 1.944(17) 2.8483(9) 175.4(15) . yes
N1 H4 O5 0.854(19) 2.077(19) 2.9053(10) 163.3(16) 3_666 yes
